data_4122028
loop_
_publ_author_name
'Chu, Terry'
'Korobkov, Ilia'
'Nikonov, Georgii I.'

_publ_section_title
;
 Oxidative Addition of \s Bonds to an Al(I) Center.
;
_journal_issue 25
_journal_name_full 'Journal of the American Chemical Society'
_journal_page_first 9195
_journal_page_last 9202
_journal_paper_doi 10.1021/ja5038337
_journal_volume 136
_journal_year 2014
_chemical_formula_sum 'C35 H49 Al N2 O0.25 Si'
_chemical_formula_weight 556.83
_chemical_name_systematic
; 
 ? 
;
_space_group_crystal_system monoclinic
_space_group_IT_number 14
_space_group_name_Hall '-P 2yn'
_space_group_name_H-M_alt 'P 1 21/n 1'
_symmetry_space_group_name_Hall '-P 2yn'
_symmetry_space_group_name_H-M 'P 1 21/n 1'
_atom_sites_solution_hydrogens mixed
_audit_creation_method SHELXL-2013
_cell_angle_alpha 90
_cell_angle_beta 93.418(3)
_cell_angle_gamma 90
_cell_formula_units_Z 4
_cell_length_a 9.6330(5)
_cell_length_b 16.9749(8)
_cell_length_c 20.9503(10)
_cell_measurement_reflns_used 6051
_cell_measurement_temperature 200(2)
_cell_measurement_theta_max 26.80
_cell_measurement_theta_min 2.28
_cell_volume 3419.7(3)
_computing_cell_refinement 'APEX II, Bruker (2009)'
_computing_data_collection 'APEX II, Bruker (2009)'
_computing_data_reduction 'XPREP, Bruker (2009)'
_computing_molecular_graphics 'SHELXTL, Bruker (2004)'
_computing_publication_material 'SHELXTL, Bruker (2004)'
_computing_structure_refinement 'SHELXL-2013 (Sheldrick, 2013)'
_computing_structure_solution 'SHELXS-03 (Sheldrick, 2003)'
_diffrn_ambient_temperature 200(2)
_diffrn_measured_fraction_theta_full 0.992
_diffrn_measured_fraction_theta_max 0.980
_diffrn_measurement_device_type 'Bruker APEX-II CCD'
_diffrn_measurement_method '\f and \w scans'
_diffrn_radiation_type MoK\a
_diffrn_radiation_wavelength 0.71073
_diffrn_reflns_av_R_equivalents 0.0406
_diffrn_reflns_av_unetI/netI 0.0496
_diffrn_reflns_Laue_measured_fraction_full 0.992
_diffrn_reflns_Laue_measured_fraction_max 0.980
_diffrn_reflns_limit_h_max 12
_diffrn_reflns_limit_h_min -12
_diffrn_reflns_limit_k_max 22
_diffrn_reflns_limit_k_min -22
_diffrn_reflns_limit_l_max 27
_diffrn_reflns_limit_l_min -27
_diffrn_reflns_number 26467
_diffrn_reflns_point_group_measured_fraction_full 0.992
_diffrn_reflns_point_group_measured_fraction_max 0.980
_diffrn_reflns_theta_full 25.242
_diffrn_reflns_theta_max 28.312
_diffrn_reflns_theta_min 2.278
_exptl_absorpt_coefficient_mu 0.119
_exptl_absorpt_correction_T_max 0.7457
_exptl_absorpt_correction_T_min 0.6834
_exptl_absorpt_correction_type multi-scan
_exptl_absorpt_process_details 'SADABS, Bruker (2003)'
_exptl_crystal_colour colourless
_exptl_crystal_density_diffrn 1.082
_exptl_crystal_density_meas ?
_exptl_crystal_description block
_exptl_crystal_F_000 1208
_exptl_crystal_size_max 0.190
_exptl_crystal_size_mid 0.140
_exptl_crystal_size_min 0.120
_refine_diff_density_max 0.306
_refine_diff_density_min -0.173
_refine_diff_density_rms 0.040
_refine_ls_extinction_method none
_refine_ls_goodness_of_fit_ref 1.039
_refine_ls_hydrogen_treatment mixed
_refine_ls_matrix_type full
_refine_ls_number_parameters 377
_refine_ls_number_reflns 8338
_refine_ls_number_restraints 26
_refine_ls_restrained_S_all 1.040
_refine_ls_R_factor_all 0.0898
_refine_ls_R_factor_gt 0.0488
_refine_ls_shift/su_max 0.000
_refine_ls_shift/su_mean 0.000
_refine_ls_structure_factor_coef Fsqd
_refine_ls_weighting_details 'w=1/[\s^2^(Fo^2^)+(0.0683P)^2^+0.0213P] where P=(Fo^2^+2Fc^2^)/3'
_refine_ls_weighting_scheme calc
_refine_ls_wR_factor_gt 0.1168
_refine_ls_wR_factor_ref 0.1326
_reflns_Friedel_coverage 0.000
_reflns_number_gt 5393
_reflns_number_total 8338
_reflns_threshold_expression 'I > 2\s(I)'
_cod_data_source_file ja5038337_si_002.cif
_cod_data_source_block gn014
_cod_depositor_comments
;Adding full bibliography for 4122022--4122029.cif.

The following automatic conversions were performed:

'_exptl_crystal_density_meas' value 'n/a' was changed to '?' - the
value is perceived as not measured.

Automatic conversion script
Id: cif_fix_values 3008 2015-01-20 13:52:24Z robertas 
;
_cod_database_code 4122028
_shelx_space_group_comment
; 
The symmetry employed for this shelxl refinement is uniquely defined 
by the following loop, which should always be used as a source of 
symmetry information in preference to the above space-group names. 
They are only intended as comments. 
;
_shelx_estimated_absorpt_t_min 0.978
_shelx_estimated_absorpt_t_max 0.986
_shelxl_version_number 2013-4

loop_
_space_group_symop_operation_xyz
'x, y, z'
'-x+1/2, y+1/2, -z+1/2'
'-x, -y, -z'
'x-1/2, -y-1/2, z-1/2'

loop_
_atom_site_label
_atom_site_type_symbol
_atom_site_fract_x
_atom_site_fract_y
_atom_site_fract_z
_atom_site_U_iso_or_equiv
_atom_site_adp_type
_atom_site_occupancy
_atom_site_site_symmetry_order
_atom_site_calc_flag
_atom_site_refinement_flags_posn
_atom_site_refinement_flags_adp
_atom_site_refinement_flags_occupancy
_atom_site_disorder_assembly
_atom_site_disorder_group
Al1 Al 0.09450(4) 0.13099(3) 0.22277(2) 0.02775(13) Uani 1 1 d . . . . .
H1A H -0.025(3) 0.168(2) 0.2078(14) 0.030(10) Uiso 0.75 1 d . . P A 1
O1 O -0.0552(9) 0.1836(6) 0.2217(4) 0.077(3) Uani 0.25 1 d . . P B 2
H1B H -0.1224 0.1530 0.2264 0.092 Uiso 0.25 1 calc R U P B 2
Si1 Si 0.04810(5) -0.00828(3) 0.19883(2) 0.04372(15) Uani 1 1 d . . . . .
H1C H 0.0005(4) -0.01347(6) 0.1346(6) 0.052 Uiso 1 1 calc R U . . .
H1D H 0.1750(11) -0.0484(4) 0.20504(6) 0.052 Uiso 1 1 calc R U . . .
N1 N 0.20504(12) 0.15794(8) 0.29766(5) 0.0287(3) Uani 1 1 d . . . . .
N2 N 0.22105(12) 0.16808(9) 0.16329(5) 0.0292(3) Uani 1 1 d . . . . .
C30 C -0.07899(15) -0.06292(11) 0.24741(8) 0.0365(4) Uani 1 1 d . . . . .
C1 C 0.28501(15) 0.22209(11) 0.29634(7) 0.0323(4) Uani 1 1 d . . . . .
C2 C 0.31797(16) 0.25962(11) 0.24011(7) 0.0367(4) Uani 1 1 d . . . . .
H2A H 0.3588 0.3104 0.2447 0.044 Uiso 1 1 calc R U . . .
C3 C 0.29775(15) 0.23095(11) 0.17750(7) 0.0339(4) Uani 1 1 d . . . . .
C4 C 0.3464(2) 0.25743(13) 0.35806(8) 0.0515(5) Uani 1 1 d . . . . .
H4A H 0.3880 0.2156 0.3852 0.077 Uiso 1 1 calc R U . . .
H4B H 0.2729 0.2837 0.3805 0.077 Uiso 1 1 calc R U . . .
H4C H 0.4181 0.2959 0.3485 0.077 Uiso 1 1 calc R U . . .
C5 C 0.3696(2) 0.27543(13) 0.12625(8) 0.0518(5) Uani 1 1 d . . . . .
H5A H 0.3788 0.2411 0.0891 0.078 Uiso 1 1 calc R U . . .
H5B H 0.4620 0.2921 0.1431 0.078 Uiso 1 1 calc R U . . .
H5C H 0.3143 0.3219 0.1133 0.078 Uiso 1 1 calc R U . . .
C6 C 0.19366(16) 0.11639(11) 0.35766(7) 0.0340(4) Uani 1 1 d . . . . .
C7 C 0.28311(17) 0.05288(12) 0.37160(8) 0.0414(4) Uani 1 1 d . . . . .
C8 C 0.2713(2) 0.01308(14) 0.42917(9) 0.0563(5) Uani 1 1 d . . . . .
H8A H 0.3320 -0.0297 0.4397 0.068 Uiso 1 1 calc R U . . .
C9 C 0.1736(2) 0.03442(15) 0.47091(9) 0.0664(6) Uani 1 1 d . . . . .
H9A H 0.1671 0.0066 0.5099 0.080 Uiso 1 1 calc R U . . .
C10 C 0.0853(2) 0.09591(15) 0.45628(8) 0.0583(6) Uani 1 1 d . . . . .
H10A H 0.0180 0.1100 0.4856 0.070 Uiso 1 1 calc R U . . .
C11 C 0.09157(18) 0.13852(12) 0.39959(7) 0.0418(4) Uani 1 1 d . . . . .
C12 C 0.39139(19) 0.02646(14) 0.32651(10) 0.0551(5) Uani 1 1 d D U . . .
H12A H 0.3755 0.0522 0.2838 0.066 Uiso 0.5 1 calc R U P C 1
H12B H 0.3531 0.0445 0.2836 0.066 Uiso 0.5 1 calc R U P D 2
C13 C 0.4004(3) -0.06125(16) 0.31968(12) 0.0741(7) Uani 1 1 d D . . . .
H13A H 0.3086 -0.0823 0.3061 0.111 Uiso 1 1 calc R U . . .
H13B H 0.4318 -0.0845 0.3609 0.111 Uiso 1 1 calc R U . . .
H13C H 0.4668 -0.0743 0.2876 0.111 Uiso 1 1 calc R U . . .
C14 C 0.5355(9) 0.0547(7) 0.3609(4) 0.087(3) Uani 0.5 1 d D U P E 1
H14A H 0.5341 0.1120 0.3664 0.131 Uiso 0.5 1 calc R U P E 1
H14B H 0.6121 0.0401 0.3345 0.131 Uiso 0.5 1 calc R U P E 1
H14C H 0.5485 0.0293 0.4028 0.131 Uiso 0.5 1 calc R U P E 1
C14' C 0.5321(9) 0.0643(7) 0.3335(4) 0.076(2) Uani 0.5 1 d D U P E 2
H14D H 0.5215 0.1214 0.3379 0.114 Uiso 0.5 1 calc R U P E 2
H14E H 0.5835 0.0528 0.2955 0.114 Uiso 0.5 1 calc R U P E 2
H14F H 0.5835 0.0433 0.3715 0.114 Uiso 0.5 1 calc R U P E 2
C15 C -0.01120(18) 0.20485(13) 0.38545(8) 0.0497(5) Uani 1 1 d . . . . .
H15A H 0.0168 0.2330 0.3463 0.060 Uiso 1 1 calc R U . . .
C16 C -0.1570(2) 0.17097(17) 0.37135(12) 0.0730(7) Uani 1 1 d . . . . .
H16A H -0.1550 0.1332 0.3361 0.109 Uiso 1 1 calc R U . . .
H16B H -0.2217 0.2138 0.3594 0.109 Uiso 1 1 calc R U . . .
H16C H -0.1875 0.1443 0.4095 0.109 Uiso 1 1 calc R U . . .
C17 C -0.0112(3) 0.26455(16) 0.44007(11) 0.0799(8) Uani 1 1 d . . . . .
H17A H 0.0829 0.2854 0.4485 0.120 Uiso 1 1 calc R U . . .
H17B H -0.0418 0.2387 0.4786 0.120 Uiso 1 1 calc R U . . .
H17C H -0.0749 0.3078 0.4281 0.120 Uiso 1 1 calc R U . . .
C18 C 0.22114(15) 0.13247(11) 0.10025(7) 0.0344(4) Uani 1 1 d . . . . .
C19 C 0.31804(17) 0.07280(13) 0.08966(8) 0.0474(5) Uani 1 1 d . . . . .
C20 C 0.3116(2) 0.03698(15) 0.02986(9) 0.0601(6) Uani 1 1 d . . . . .
H20A H 0.3756 -0.0038 0.0215 0.072 Uiso 1 1 calc R U . . .
C21 C 0.2143(2) 0.05945(16) -0.01760(9) 0.0665(7) Uani 1 1 d . . . . .
H21A H 0.2125 0.0346 -0.0583 0.080 Uiso 1 1 calc R U . . .
C22 C 0.1213(2) 0.11700(15) -0.00631(8) 0.0586(6) Uani 1 1 d . . . . .
H22A H 0.0542 0.1315 -0.0393 0.070 Uiso 1 1 calc R U . . .
C23 C 0.12161(17) 0.15557(12) 0.05279(7) 0.0425(4) Uani 1 1 d . . . . .
C24 C 0.4273(2) 0.04758(16) 0.14073(10) 0.0654(7) Uani 1 1 d . . . . .
H24A H 0.3904 0.0597 0.1833 0.079 Uiso 1 1 calc R U . . .
C25 C 0.5625(2) 0.0934(2) 0.13610(15) 0.1003(10) Uani 1 1 d . . . . .
H25A H 0.6307 0.0755 0.1696 0.150 Uiso 1 1 calc R U . . .
H25B H 0.5446 0.1498 0.1417 0.150 Uiso 1 1 calc R U . . .
H25C H 0.5992 0.0845 0.0941 0.150 Uiso 1 1 calc R U . . .
C26 C 0.4593(3) -0.03937(19) 0.13947(14) 0.0873(9) Uani 1 1 d . . . . .
H26A H 0.3732 -0.0694 0.1429 0.131 Uiso 1 1 calc R U . . .
H26B H 0.5248 -0.0526 0.1755 0.131 Uiso 1 1 calc R U . . .
H26C H 0.5008 -0.0526 0.0992 0.131 Uiso 1 1 calc R U . . .
C27 C 0.0156(2) 0.21916(14) 0.06269(8) 0.0551(6) Uani 1 1 d . . . . .
H27A H 0.0297 0.2380 0.1078 0.066 Uiso 1 1 calc R U . . .
C28 C 0.0352(3) 0.29011(17) 0.01851(10) 0.0845(8) Uani 1 1 d . . . . .
H28A H 0.1306 0.3098 0.0248 0.127 Uiso 1 1 calc R U . . .
H28B H -0.0302 0.3319 0.0287 0.127 Uiso 1 1 calc R U . . .
H28C H 0.0175 0.2739 -0.0261 0.127 Uiso 1 1 calc R U . . .
C29 C -0.1318(2) 0.18698(19) 0.05378(11) 0.0778(8) Uani 1 1 d . . . . .
H29A H -0.1420 0.1417 0.0822 0.117 Uiso 1 1 calc R U . . .
H29B H -0.1501 0.1704 0.0093 0.117 Uiso 1 1 calc R U . . .
H29C H -0.1982 0.2281 0.0642 0.117 Uiso 1 1 calc R U . . .
C31 C -0.16816(18) -0.11870(14) 0.21921(9) 0.0517(5) Uani 1 1 d . . . . .
H31A H -0.1688 -0.1267 0.1743 0.062 Uiso 1 1 calc R U . . .
C32 C -0.2561(2) -0.16304(15) 0.25467(11) 0.0634(6) Uani 1 1 d . . . . .
H32A H -0.3159 -0.2010 0.2341 0.076 Uiso 1 1 calc R U . . .
C33 C -0.25712(19) -0.15246(14) 0.31915(11) 0.0606(6) Uani 1 1 d . . . . .
H33A H -0.3170 -0.1833 0.3436 0.073 Uiso 1 1 calc R U . . .
C34 C -0.1716(2) -0.09723(15) 0.34865(10) 0.0580(6) Uani 1 1 d . . . . .
H34A H -0.1730 -0.0893 0.3935 0.070 Uiso 1 1 calc R U . . .
C35 C -0.08284(18) -0.05286(13) 0.31320(9) 0.0476(5) Uani 1 1 d . . . . .
H35A H -0.0237 -0.0150 0.3342 0.057 Uiso 1 1 calc R U . . .

loop_
_atom_site_aniso_label
_atom_site_aniso_U_11
_atom_site_aniso_U_22
_atom_site_aniso_U_33
_atom_site_aniso_U_23
_atom_site_aniso_U_13
_atom_site_aniso_U_12
Al1 0.0253(2) 0.0299(3) 0.0281(2) -0.0011(2) 0.00189(15) -0.0039(2)
O1 0.085(5) 0.084(7) 0.063(4) -0.005(4) 0.020(4) 0.032(5)
Si1 0.0487(3) 0.0351(3) 0.0481(3) -0.0068(2) 0.0090(2) -0.0149(2)
N1 0.0320(6) 0.0275(8) 0.0263(6) 0.0006(5) 0.0009(4) -0.0034(6)
N2 0.0305(6) 0.0309(9) 0.0263(6) -0.0024(6) 0.0027(4) -0.0062(6)
C30 0.0321(7) 0.0273(10) 0.0498(9) 0.0014(8) 0.0008(6) 0.0000(7)
C1 0.0360(7) 0.0296(10) 0.0309(7) -0.0029(7) -0.0022(6) -0.0052(7)
C2 0.0459(8) 0.0282(11) 0.0356(8) -0.0013(7) -0.0016(6) -0.0129(8)
C3 0.0357(7) 0.0340(11) 0.0322(7) 0.0018(7) 0.0028(6) -0.0085(7)
C4 0.0697(12) 0.0490(14) 0.0341(9) -0.0019(9) -0.0097(8) -0.0210(11)
C5 0.0647(11) 0.0533(15) 0.0382(9) 0.0033(9) 0.0099(8) -0.0247(10)
C6 0.0395(8) 0.0330(11) 0.0290(7) 0.0024(7) -0.0021(6) -0.0073(7)
C7 0.0438(9) 0.0391(12) 0.0404(8) 0.0068(8) -0.0047(7) -0.0025(8)
C8 0.0705(12) 0.0463(14) 0.0508(11) 0.0153(10) -0.0065(9) 0.0021(11)
C9 0.0996(16) 0.0598(17) 0.0403(10) 0.0200(11) 0.0085(10) -0.0040(14)
C10 0.0788(13) 0.0589(16) 0.0390(9) 0.0073(10) 0.0173(9) -0.0043(12)
C11 0.0537(9) 0.0396(12) 0.0323(8) 0.0025(8) 0.0056(7) -0.0057(9)
C12 0.0470(10) 0.0517(15) 0.0670(12) 0.0157(11) 0.0077(8) 0.0125(10)
C13 0.0747(14) 0.0648(19) 0.0836(15) -0.0013(14) 0.0114(12) 0.0151(13)
C14 0.049(3) 0.083(6) 0.132(7) -0.011(6) 0.026(4) -0.006(3)
C14' 0.055(3) 0.086(5) 0.088(5) 0.009(4) 0.012(3) -0.010(3)
C15 0.0573(10) 0.0496(14) 0.0443(9) 0.0025(9) 0.0195(8) 0.0031(10)
C16 0.0544(12) 0.074(2) 0.0921(16) 0.0156(15) 0.0209(11) 0.0049(12)
C17 0.118(2) 0.0591(18) 0.0664(14) -0.0077(13) 0.0354(13) 0.0127(16)
C18 0.0361(7) 0.0387(11) 0.0293(7) -0.0053(7) 0.0085(6) -0.0095(8)
C19 0.0417(9) 0.0574(15) 0.0448(9) -0.0095(9) 0.0157(7) -0.0034(9)
C20 0.0588(11) 0.0667(17) 0.0569(11) -0.0237(11) 0.0223(9) 0.0005(11)
C21 0.0708(13) 0.086(2) 0.0439(10) -0.0319(12) 0.0107(9) -0.0072(13)
C22 0.0624(11) 0.0772(18) 0.0358(9) -0.0162(10) 0.0008(8) -0.0068(12)
C23 0.0475(9) 0.0495(13) 0.0306(8) -0.0078(8) 0.0022(6) -0.0081(9)
C24 0.0543(11) 0.088(2) 0.0552(11) -0.0095(12) 0.0134(9) 0.0271(12)
C25 0.0578(14) 0.099(3) 0.140(3) -0.038(2) -0.0239(14) 0.0142(16)
C26 0.0715(14) 0.091(2) 0.1028(19) 0.0103(17) 0.0322(13) 0.0307(15)
C27 0.0677(12) 0.0631(16) 0.0327(8) -0.0082(9) -0.0121(8) 0.0104(11)
C28 0.127(2) 0.070(2) 0.0530(12) 0.0048(13) -0.0277(13) 0.0067(17)
C29 0.0590(12) 0.101(2) 0.0722(14) -0.0143(15) -0.0080(10) 0.0164(14)
C31 0.0470(9) 0.0480(14) 0.0603(11) -0.0051(10) 0.0059(8) -0.0134(9)
C32 0.0501(10) 0.0536(16) 0.0873(16) 0.0001(12) 0.0105(10) -0.0215(10)
C33 0.0440(10) 0.0536(16) 0.0861(15) 0.0201(13) 0.0191(10) 0.0003(10)
C34 0.0579(11) 0.0624(17) 0.0549(11) 0.0122(11) 0.0135(9) 0.0126(11)
C35 0.0446(9) 0.0452(14) 0.0529(10) -0.0014(9) 0.0016(7) 0.0011(9)

loop_
_atom_type_symbol
_atom_type_description
_atom_type_scat_dispersion_real
_atom_type_scat_dispersion_imag
_atom_type_scat_source
C C 0.0033 0.0016 'International Tables Vol C Tables 4.2.6.8 and 6.1.1.4'
H H 0.0000 0.0000 'International Tables Vol C Tables 4.2.6.8 and 6.1.1.4'
N N 0.0061 0.0033 'International Tables Vol C Tables 4.2.6.8 and 6.1.1.4'
O O 0.0106 0.0060 'International Tables Vol C Tables 4.2.6.8 and 6.1.1.4'
Si Si 0.0817 0.0704 'International Tables Vol C Tables 4.2.6.8 and 6.1.1.4'
Al Al 0.0645 0.0514 'International Tables Vol C Tables 4.2.6.8 and 6.1.1.4'

loop_
_geom_angle_atom_site_label_1
_geom_angle_atom_site_label_2
_geom_angle_atom_site_label_3
_geom_angle
O1 Al1 N1 108.6(3)
O1 Al1 N2 113.3(3)
N1 Al1 N2 96.42(5)
O1 Al1 Si1 111.1(4)
N1 Al1 Si1 119.18(5)
N2 Al1 Si1 107.54(5)
C30 Si1 Al1 118.75(6)
C1 N1 C6 119.20(12)
C1 N1 Al1 118.37(10)
C6 N1 Al1 122.08(10)
C3 N2 C18 120.68(12)
C3 N2 Al1 119.42(10)
C18 N2 Al1 119.55(10)
C31 C30 C35 116.96(17)
C31 C30 Si1 120.83(13)
C35 C30 Si1 122.12(13)
N1 C1 C2 123.48(14)
N1 C1 C4 120.14(14)
C2 C1 C4 116.38(15)
C1 C2 C3 127.36(17)
N2 C3 C2 122.40(14)
N2 C3 C5 121.06(14)
C2 C3 C5 116.54(15)
C7 C6 C11 121.29(15)
C7 C6 N1 118.53(13)
C11 C6 N1 120.15(15)
C8 C7 C6 118.21(16)
C8 C7 C12 119.40(18)
C6 C7 C12 122.38(16)
C9 C8 C7 121.3(2)
C10 C9 C8 119.95(18)
C9 C10 C11 121.89(18)
C10 C11 C6 117.38(18)
C10 C11 C15 119.37(16)
C6 C11 C15 123.24(15)
C13 C12 C14' 112.2(5)
C13 C12 C7 113.54(18)
C14' C12 C7 117.7(4)
C13 C12 C14 106.7(5)
C7 C12 C14 104.0(4)
C11 C15 C17 112.03(17)
C11 C15 C16 109.85(19)
C17 C15 C16 110.65(17)
C23 C18 C19 121.67(15)
C23 C18 N2 119.55(15)
C19 C18 N2 118.71(14)
C20 C19 C18 117.61(17)
C20 C19 C24 120.24(18)
C18 C19 C24 122.14(16)
C21 C20 C19 121.4(2)
C22 C21 C20 120.09(18)
C21 C22 C23 121.61(19)
C18 C23 C22 117.64(18)
C18 C23 C27 123.01(14)
C22 C23 C27 119.35(16)
C26 C24 C19 113.4(2)
C26 C24 C25 108.78(19)
C19 C24 C25 111.7(2)
C23 C27 C29 111.12(19)
C23 C27 C28 111.69(18)
C29 C27 C28 110.73(19)
C32 C31 C30 121.78(19)
C33 C32 C31 120.1(2)
C32 C33 C34 119.80(19)
C33 C34 C35 120.20(19)
C34 C35 C30 121.15(19)

loop_
_geom_bond_atom_site_label_1
_geom_bond_atom_site_label_2
_geom_bond_distance
Al1 O1 1.696(8)
Al1 N1 1.8989(12)
Al1 N2 1.9018(12)
Al1 Si1 2.4522(8)
Si1 C30 1.8824(17)
N1 C1 1.335(2)
N1 C6 1.4511(19)
N2 C3 1.322(2)
N2 C18 1.4524(19)
C30 C31 1.387(3)
C30 C35 1.391(2)
C1 C2 1.392(2)
C1 C4 1.514(2)
C2 C3 1.402(2)
C3 C5 1.513(2)
C6 C7 1.400(2)
C6 C11 1.408(2)
C7 C8 1.393(3)
C7 C12 1.516(3)
C8 C9 1.371(3)
C9 C10 1.369(3)
C10 C11 1.395(3)
C11 C15 1.517(3)
C12 C13 1.499(3)
C12 C14' 1.499(7)
C12 C14 1.599(7)
C15 C17 1.528(3)
C15 C16 1.530(3)
C18 C23 1.396(2)
C18 C19 1.404(3)
C19 C20 1.391(3)
C19 C24 1.517(3)
C20 C21 1.379(3)
C21 C22 1.356(3)
C22 C23 1.400(2)
C23 C27 1.509(3)
C24 C26 1.508(4)
C24 C25 1.526(4)
C27 C29 1.523(3)
C27 C28 1.537(3)
C31 C32 1.382(3)
C32 C33 1.363(3)
C33 C34 1.371(3)
C34 C35 1.387(3)

loop_
_geom_torsion_atom_site_label_1
_geom_torsion_atom_site_label_2
_geom_torsion_atom_site_label_3
_geom_torsion_atom_site_label_4
_geom_torsion
O1 Al1 N1 C1 -83.8(4)
N2 Al1 N1 C1 33.40(12)
Si1 Al1 N1 C1 147.61(10)
O1 Al1 N1 C6 89.3(4)
N2 Al1 N1 C6 -153.50(12)
Si1 Al1 N1 C6 -39.28(13)
Al1 Si1 C30 C31 142.80(14)
Al1 Si1 C30 C35 -40.91(17)
C6 N1 C1 C2 170.85(15)
Al1 N1 C1 C2 -15.8(2)
C6 N1 C1 C4 -8.5(2)
Al1 N1 C1 C4 164.77(13)
N1 C1 C2 C3 -12.7(3)
C4 C1 C2 C3 166.69(17)
C18 N2 C3 C2 -169.65(16)
Al1 N2 C3 C2 17.2(2)
C18 N2 C3 C5 9.9(2)
Al1 N2 C3 C5 -163.30(14)
C1 C2 C3 N2 12.0(3)
C1 C2 C3 C5 -167.53(18)
C1 N1 C6 C7 -93.79(19)
Al1 N1 C6 C7 93.16(16)
C1 N1 C6 C11 88.15(18)
Al1 N1 C6 C11 -84.90(18)
C11 C6 C7 C8 -1.7(3)
N1 C6 C7 C8 -179.76(16)
C11 C6 C7 C12 178.37(17)
N1 C6 C7 C12 0.3(3)
C6 C7 C8 C9 0.9(3)
C12 C7 C8 C9 -179.2(2)
C7 C8 C9 C10 0.0(4)
C8 C9 C10 C11 -0.2(4)
C9 C10 C11 C6 -0.6(3)
C9 C10 C11 C15 178.6(2)
C7 C6 C11 C10 1.5(3)
N1 C6 C11 C10 179.55(16)
C7 C6 C11 C15 -177.62(17)
N1 C6 C11 C15 0.4(3)
C8 C7 C12 C13 42.7(3)
C6 C7 C12 C13 -137.4(2)
C8 C7 C12 C14' -91.2(5)
C6 C7 C12 C14' 88.7(5)
C8 C7 C12 C14 -72.8(5)
C6 C7 C12 C14 107.1(4)
C10 C11 C15 C17 53.6(2)
C6 C11 C15 C17 -127.27(19)
C10 C11 C15 C16 -69.8(2)
C6 C11 C15 C16 109.32(19)
C3 N2 C18 C23 -92.53(19)
Al1 N2 C18 C23 80.62(19)
C3 N2 C18 C19 90.4(2)
Al1 N2 C18 C19 -96.47(15)
C23 C18 C19 C20 -0.1(3)
N2 C18 C19 C20 176.93(16)
C23 C18 C19 C24 179.58(18)
N2 C18 C19 C24 -3.4(3)
C18 C19 C20 C21 0.4(3)
C24 C19 C20 C21 -179.2(2)
C19 C20 C21 C22 -0.7(4)
C20 C21 C22 C23 0.6(4)
C19 C18 C23 C22 0.0(3)
N2 C18 C23 C22 -176.97(16)
C19 C18 C23 C27 179.70(18)
N2 C18 C23 C27 2.7(3)
C21 C22 C23 C18 -0.3(3)
C21 C22 C23 C27 -180.0(2)
C20 C19 C24 C26 -35.4(3)
C18 C19 C24 C26 144.90(18)
C20 C19 C24 C25 88.0(3)
C18 C19 C24 C25 -91.7(2)
C18 C23 C27 C29 -119.59(19)
C22 C23 C27 C29 60.1(2)
C18 C23 C27 C28 116.21(19)
C22 C23 C27 C28 -64.1(2)
C35 C30 C31 C32 -0.6(3)
Si1 C30 C31 C32 175.84(17)
C30 C31 C32 C33 0.2(3)
C31 C32 C33 C34 0.6(3)
C32 C33 C34 C35 -0.8(3)
C33 C34 C35 C30 0.3(3)
C31 C30 C35 C34 0.4(3)
Si1 C30 C35 C34 -176.05(15)
